data_4125237
loop_
_publ_author_name
'Wu, Jie'
'Cheng, Yangyang'
'Lan, Jingbo'
'Wu, Di'
'Qian, Shengyou'
'Yan, Lipeng'
'He, Zhen'
'Li, Xiaoyu'
'Wang, Kai'
'Zou, Bo'
'You, Jingsong'

_publ_section_title
;
 Molecular Engineering of Mechanochromic Materials by Programmed C-H
 Arylation: Making a Counterpoint in the Chromism Trend.
;
_journal_issue 39
_journal_name_full 'Journal of the American Chemical Society'
_journal_page_first 12803
_journal_page_last 12812
_journal_paper_doi 10.1021/jacs.6b03890
_journal_volume 138
_journal_year 2016
_chemical_formula_moiety 'C23 H20.07 N6'
_chemical_formula_sum 'C23 H20.03 N6'
_chemical_formula_weight 380.48
_chemical_name_systematic
;
 ? 
;
_space_group_crystal_system monoclinic
_space_group_IT_number 15
_space_group_name_Hall '-C 2yc'
_space_group_name_H-M_alt 'C 1 2/c 1'
_symmetry_space_group_name_Hall '-C 2yc'
_symmetry_space_group_name_H-M 'C 1 2/c 1'
_atom_sites_solution_hydrogens geom
_atom_sites_solution_primary iterative
_audit_creation_date 2016-06-30
_audit_creation_method
;
Olex2 1.2
(compiled 2016.02.19 svn.r3266 for OlexSys, GUI svn.r5155)
;
_cell_angle_alpha 90
_cell_angle_beta 115.826(13)
_cell_angle_gamma 90
_cell_formula_units_Z 16
_cell_length_a 33.375(3)
_cell_length_b 8.0465(5)
_cell_length_c 32.417(4)
_cell_measurement_reflns_used 2670
_cell_measurement_temperature 293(2)
_cell_measurement_theta_max 26.8860
_cell_measurement_theta_min 3.7240
_cell_volume 7836.1(16)
_computing_cell_refinement
;
CrysAlisPro, Agilent Technologies,
Version 1.171.37.35 (release 13-08-2014 CrysAlis171 .NET)
(compiled Aug 13 2014,18:06:01)
;
_computing_data_collection
;
CrysAlisPro, Agilent Technologies,
Version 1.171.37.35 (release 13-08-2014 CrysAlis171 .NET)
(compiled Aug 13 2014,18:06:01)
;
_computing_data_reduction
;
CrysAlisPro, Agilent Technologies,
Version 1.171.37.35 (release 13-08-2014 CrysAlis171 .NET)
(compiled Aug 13 2014,18:06:01)
;
_computing_molecular_graphics 'Olex2 (Dolomanov et al., 2009)'
_computing_publication_material 'Olex2 (Dolomanov et al., 2009)'
_computing_structure_refinement 'ShelXL (Sheldrick, 2015)'
_computing_structure_solution
;
Superflip (Palatinus & Chapuis, 2007;Palatinus & van der Lee, 2008;
Palatinus et al., 2012)
;
_diffrn_ambient_temperature 293.15
_diffrn_detector 'CCD plate'
_diffrn_detector_area_resol_mean 16.0874
_diffrn_detector_type Eos
_diffrn_measured_fraction_theta_full 0.970
_diffrn_measured_fraction_theta_max 0.961
_diffrn_measurement_details
;
  1 omega   -9.00   21.00   0.3000   40.0000
omega____ theta____ kappa____ phi______ frames
    -      -14.9669  -99.0000  120.0000 100

  2 omega  -54.00   43.20   0.3000   40.0000
omega____ theta____ kappa____ phi______ frames
    -      -14.9669    0.0000 -120.0000 324

  3 omega  -83.00   10.00   0.3000   40.0000
omega____ theta____ kappa____ phi______ frames
    -      -14.9669  -77.0000 -120.0000 310
;
_diffrn_measurement_device 'four-circle diffractometer'
_diffrn_measurement_device_type 'Xcalibur, Eos'
_diffrn_measurement_method '\w scans'
_diffrn_orient_matrix_UB_11 -0.0147415000
_diffrn_orient_matrix_UB_12 0.0142905000
_diffrn_orient_matrix_UB_13 -0.0233385000
_diffrn_orient_matrix_UB_21 0.0164057000
_diffrn_orient_matrix_UB_22 -0.0289755000
_diffrn_orient_matrix_UB_23 -0.0066085000
_diffrn_orient_matrix_UB_31 -0.0084034000
_diffrn_orient_matrix_UB_32 -0.0820775000
_diffrn_orient_matrix_UB_33 -0.0017474000
_diffrn_radiation_monochromator graphite
_diffrn_radiation_probe x-ray
_diffrn_radiation_type MoK\a
_diffrn_radiation_wavelength 0.71073
_diffrn_reflns_av_R_equivalents 0.0266
_diffrn_reflns_av_unetI/netI 0.0350
_diffrn_reflns_Laue_measured_fraction_full 0.970
_diffrn_reflns_Laue_measured_fraction_max 0.961
_diffrn_reflns_limit_h_max 41
_diffrn_reflns_limit_h_min -25
_diffrn_reflns_limit_k_max 10
_diffrn_reflns_limit_k_min -8
_diffrn_reflns_limit_l_max 40
_diffrn_reflns_limit_l_min -40
_diffrn_reflns_number 16753
_diffrn_reflns_point_group_measured_fraction_full 0.970
_diffrn_reflns_point_group_measured_fraction_max 0.961
_diffrn_reflns_theta_full 25.242
_diffrn_reflns_theta_max 26.372
_diffrn_reflns_theta_min 2.925
_diffrn_source 'Enhance (Mo) X-ray Source'
_exptl_absorpt_coefficient_mu 0.081
_exptl_absorpt_correction_T_max 1.00000
_exptl_absorpt_correction_T_min 0.90452
_exptl_absorpt_correction_type multi-scan
_exptl_absorpt_process_details
;
CrysAlisPro, Agilent Technologies,
Version 1.171.37.35 (release 13-08-2014 CrysAlis171 .NET)
(compiled Aug 13 2014,18:06:01)
Empirical absorption correction using spherical harmonics,
 implemented in SCALE3 ABSPACK scaling algorithm.
;
_exptl_crystal_density_diffrn 1.290
_exptl_crystal_density_method 'not measured'
_exptl_crystal_description
;
;
_exptl_crystal_F_000 3201
_exptl_crystal_size_max 0.4
_exptl_crystal_size_mid 0.4
_exptl_crystal_size_min 0.3
_refine_diff_density_max 0.239
_refine_diff_density_min -0.198
_refine_diff_density_rms 0.031
_refine_ls_extinction_method none
_refine_ls_goodness_of_fit_ref 1.019
_refine_ls_hydrogen_treatment constr
_refine_ls_matrix_type full
_refine_ls_number_parameters 536
_refine_ls_number_reflns 7700
_refine_ls_number_restraints 0
_refine_ls_restrained_S_all 1.019
_refine_ls_R_factor_all 0.1042
_refine_ls_R_factor_gt 0.0602
_refine_ls_shift/su_max 0.001
_refine_ls_shift/su_mean 0.000
_refine_ls_structure_factor_coef Fsqd
_refine_ls_weighting_details
;
 w=1/[\s^2^(Fo^2^)+(0.0709P)^2^+2.8439P]
 where P=(Fo^2^+2Fc^2^)/3
;
_refine_ls_weighting_scheme calc
_refine_ls_wR_factor_gt 0.1454
_refine_ls_wR_factor_ref 0.1759
_reflns_Friedel_coverage 0.000
_reflns_number_gt 4573
_reflns_number_total 7700
_reflns_threshold_expression 'I > 2\s(I)'
_cod_data_source_file ja6b03890_si_013.cif
_cod_data_source_block 160629_s3_cyy
_cod_depositor_comments 'Adding full bibliography for 4125235--4125245.cif.'
_cod_original_cell_volume 7836.1(15)
_cod_database_code 4125237
_shelxl_version_number 2013-2
_chemical_oxdiff_formula c12h12n2o3
_shelx_space_group_comment
;
The symmetry employed for this shelxl refinement is uniquely defined
by the following loop, which should always be used as a source of
symmetry information in preference to the above space-group names.
They are only intended as comments.
;
_shelx_estimated_absorpt_t_max 0.976
_shelx_estimated_absorpt_t_min 0.968
_reflns_odcompleteness_completeness 95.92
_reflns_odcompleteness_iscentric 1
_reflns_odcompleteness_theta 26.32
_olex2_refinement_description
;
1. Fixed Uiso
 At 1.2 times of:
  All C(H) groups, All C(H,H) groups, All C(H,H,H,H) groups
2. Uiso/Uaniso restraints and constraints
Uanis(C42A) = Uanis(C42)
Uanis(C43) = Uanis(C43A)
Uanis(C45A) = Uanis(C45)
Uanis(C46) = Uanis(C46A)
3. Others
 Sof(C42)=Sof(H42A)=Sof(H42B)=Sof(C45)=Sof(H45A)=Sof(H45B)=Sof(C43A)=Sof(H43C)=
 Sof(H43D)=Sof(C46A)=Sof(H46C)=Sof(H46D)=1-FVAR(1)
 Sof(H44A)=Sof(H44B)=Sof(H44C)=Sof(H44D)=Sof(C43)=Sof(H43A)=Sof(H43B)=Sof(C46)=
 Sof(H46A)=Sof(H46B)=Sof(C42A)=Sof(H42C)=Sof(H42D)=Sof(C45A)=Sof(H45C)=
 Sof(H45D)=FVAR(1)
4.a Secondary CH2 refined with riding coordinates:
 C44(H44A,H44B), C44(H44C,H44D), C42(H42A,H42B), C43(H43A,H43B), C45(H45A,
 H45B), C46(H46A,H46B), C42A(H42C,H42D), C43A(H43C,H43D), C45A(H45C,H45D),
 C46A(H46C,H46D), C19(H19A,H19B), C20(H20A,H20B), C21(H21A,H21B), C22(H22A,
 H22B), C23(H23A,H23B)
4.b Aromatic/amide H refined with riding coordinates:
 C25(H25), C26(H26), C28(H28), C29(H29), C33(H33), C34(H34), C37(H37),
 C38(H38), C40(H40), C41(H41), C2(H2), C3(H3), C5(H5), C6(H6), C10(H10),
 C11(H11), C14(H14), C15(H15), C17(H17), C18(H18)
;
_olex2_submission_special_instructions 'No special instructions were received'

loop_
_space_group_symop_operation_xyz
'x, y, z'
'-x, y, -z+1/2'
'x+1/2, y+1/2, z'
'-x+1/2, y+1/2, -z+1/2'
'-x, -y, -z'
'x, -y, z-1/2'
'-x+1/2, -y+1/2, -z'
'x+1/2, -y+1/2, z-1/2'

loop_
_atom_site_label
_atom_site_type_symbol
_atom_site_fract_x
_atom_site_fract_y
_atom_site_fract_z
_atom_site_U_iso_or_equiv
_atom_site_adp_type
_atom_site_occupancy
_atom_site_site_symmetry_order
_atom_site_calc_flag
_atom_site_refinement_flags_posn
_atom_site_refinement_flags_occupancy
_atom_site_disorder_assembly
_atom_site_disorder_group
N7 N 0.67931(11) -0.1975(5) 0.28899(13) 0.1578(14) Uani 1 1 d . . . .
N8 N 0.54513(6) 0.5477(2) 0.30197(6) 0.0603(5) Uani 1 1 d . . . .
N9 N 0.50252(6) 0.3399(2) 0.31060(6) 0.0536(5) Uani 1 1 d . . . .
N10 N 0.48401(6) 0.4914(2) 0.31043(6) 0.0533(5) Uani 1 1 d . . . .
N11 N 0.50053(7) 0.7778(2) 0.30338(7) 0.0706(6) Uani 1 1 d . . . .
N12 N 0.33030(7) 0.0558(3) 0.33743(10) 0.1006(9) Uani 1 1 d . . . .
C24 C 0.62656(8) 0.0218(4) 0.29578(9) 0.0719(7) Uani 1 1 d . . . .
C25 C 0.58924(9) -0.0280(3) 0.30105(9) 0.0748(7) Uani 1 1 d . . . .
H25 H 0.5835 -0.1404 0.3025 0.090 Uiso 1 1 calc R . . .
C26 C 0.56077(8) 0.0895(3) 0.30414(8) 0.0650(6) Uani 1 1 d . . . .
H26 H 0.5356 0.0562 0.3073 0.078 Uiso 1 1 calc R . . .
C27 C 0.56937(7) 0.2575(3) 0.30261(7) 0.0531(5) Uani 1 1 d . . . .
C28 C 0.60673(8) 0.3056(3) 0.29718(9) 0.0670(6) Uani 1 1 d . . . .
H28 H 0.6127 0.4179 0.2959 0.080 Uiso 1 1 calc R . . .
C29 C 0.63500(8) 0.1881(4) 0.29374(9) 0.0750(7) Uani 1 1 d . . . .
H29 H 0.6599 0.2212 0.2900 0.090 Uiso 1 1 calc R . . .
C30 C 0.65605(10) -0.1004(4) 0.29221(12) 0.1038(10) Uani 1 1 d . . . .
C31 C 0.53880(7) 0.3832(3) 0.30528(7) 0.0527(5) Uani 1 1 d . . . .
C32 C 0.51043(8) 0.6156(3) 0.30509(8) 0.0588(6) Uani 1 1 d . . . .
C33 C 0.46303(10) 0.8108(3) 0.30565(9) 0.0750(7) Uani 1 1 d . . . .
H33 H 0.4548 0.9217 0.3043 0.090 Uiso 1 1 calc R . . .
C34 C 0.43479(9) 0.6922(3) 0.30987(9) 0.0679(7) Uani 1 1 d . . . .
H34 H 0.4087 0.7265 0.3111 0.081 Uiso 1 1 calc R . . .
C35 C 0.44443(7) 0.5263(3) 0.31227(7) 0.0554(5) Uani 1 1 d . . . .
C36 C 0.41596(7) 0.3970(3) 0.31680(7) 0.0548(5) Uani 1 1 d . . . .
C37 C 0.43107(7) 0.2446(3) 0.33814(8) 0.0593(6) Uani 1 1 d . . . .
H37 H 0.4610 0.2176 0.3483 0.071 Uiso 1 1 calc R . . .
C38 C 0.40340(7) 0.1330(3) 0.34466(9) 0.0644(6) Uani 1 1 d . . . .
H38 H 0.4150 0.0331 0.3595 0.077 Uiso 1 1 calc R . . .
C39 C 0.35799(8) 0.1659(3) 0.32958(9) 0.0687(7) Uani 1 1 d . . . .
C40 C 0.34249(8) 0.3162(3) 0.30687(10) 0.0759(8) Uani 1 1 d . . . .
H40 H 0.3124 0.3414 0.2954 0.091 Uiso 1 1 calc R . . .
C41 C 0.37060(8) 0.4275(3) 0.30104(9) 0.0712(7) Uani 1 1 d . . . .
H41 H 0.3590 0.5271 0.2860 0.085 Uiso 1 1 calc R . . .
C44 C 0.26585(11) -0.2032(4) 0.31886(14) 0.1178(12) Uani 1 1 d . . . .
H44A H 0.2636 -0.2076 0.3477 0.141 Uiso 0.518(4) 1 calc R P A 1
H44B H 0.2463 -0.2864 0.2982 0.141 Uiso 0.518(4) 1 calc R P A 1
H44C H 0.2614 -0.2203 0.2875 0.141 Uiso 0.518(4) 1 calc R P A 2
H44D H 0.2465 -0.2795 0.3249 0.141 Uiso 0.518(4) 1 calc R P A 2
C42 C 0.3443(3) -0.1011(12) 0.3615(3) 0.0838(19) Uani 0.482(4) 1 d . P A 1
H42A H 0.3400 -0.1023 0.3892 0.101 Uiso 0.482(4) 1 calc R P A 1
H42B H 0.3754 -0.1237 0.3694 0.101 Uiso 0.482(4) 1 calc R P A 1
C43 C 0.3135(3) -0.2268(10) 0.3261(3) 0.0890(16) Uani 0.518(4) 1 d . P A 1
H43A H 0.3153 -0.2116 0.2972 0.107 Uiso 0.518(4) 1 calc R P A 1
H43B H 0.3232 -0.3390 0.3367 0.107 Uiso 0.518(4) 1 calc R P A 1
C45 C 0.2542(3) -0.0163(13) 0.2960(4) 0.104(2) Uani 0.482(4) 1 d . P A 1
H45A H 0.2596 -0.0101 0.2690 0.125 Uiso 0.482(4) 1 calc R P A 1
H45B H 0.2233 0.0113 0.2874 0.125 Uiso 0.482(4) 1 calc R P A 1
C46 C 0.2856(4) 0.1036(15) 0.3339(3) 0.089(2) Uani 0.518(4) 1 d . P A 1
H46A H 0.2788 0.2188 0.3247 0.107 Uiso 0.518(4) 1 calc R P A 1
H46B H 0.2839 0.0859 0.3626 0.107 Uiso 0.518(4) 1 calc R P A 1
C42A C 0.3417(3) -0.1278(11) 0.3362(3) 0.0838(19) Uani 0.518(4) 1 d . P A 2
H42C H 0.3360 -0.1577 0.3051 0.101 Uiso 0.518(4) 1 calc R P A 2
H42D H 0.3732 -0.1445 0.3556 0.101 Uiso 0.518(4) 1 calc R P A 2
C43A C 0.3150(3) -0.2401(10) 0.3522(3) 0.0890(16) Uani 0.482(4) 1 d . P A 2
H43C H 0.3208 -0.2148 0.3835 0.107 Uiso 0.482(4) 1 calc R P A 2
H43D H 0.3222 -0.3559 0.3503 0.107 Uiso 0.482(4) 1 calc R P A 2
C45A C 0.2542(3) -0.0348(12) 0.3242(3) 0.104(2) Uani 0.518(4) 1 d . P A 2
H45C H 0.2608 -0.0135 0.3560 0.125 Uiso 0.518(4) 1 calc R P A 2
H45D H 0.2227 -0.0164 0.3056 0.125 Uiso 0.518(4) 1 calc R P A 2
C46A C 0.2815(4) 0.0800(17) 0.3090(4) 0.089(2) Uani 0.482(4) 1 d . P A 2
H46C H 0.2743 0.0583 0.2771 0.107 Uiso 0.482(4) 1 calc R P A 2
H46D H 0.2737 0.1945 0.3115 0.107 Uiso 0.482(4) 1 calc R P A 2
N1 N 0.66040(11) 0.9827(5) 0.53346(11) 0.1431(13) Uani 1 1 d . . . .
N2 N 0.53440(6) 0.2561(3) 0.57134(7) 0.0699(6) Uani 1 1 d . . . .
N3 N 0.48680(6) 0.4654(2) 0.56780(6) 0.0599(5) Uani 1 1 d . . . .
N4 N 0.47108(6) 0.3169(2) 0.57485(7) 0.0607(5) Uani 1 1 d . . . .
N5 N 0.49391(7) 0.0317(3) 0.58404(8) 0.0844(7) Uani 1 1 d . . . .
N6 N 0.30396(6) 0.7783(3) 0.56370(8) 0.0748(6) Uani 1 1 d . . . .
C1 C 0.60790(9) 0.7706(4) 0.54443(9) 0.0808(8) Uani 1 1 d . . . .
C2 C 0.56671(9) 0.8203(4) 0.54070(9) 0.0823(8) Uani 1 1 d . . . .
H2 H 0.5575 0.9301 0.5337 0.099 Uiso 1 1 calc R . . .
C3 C 0.53952(8) 0.7057(3) 0.54740(9) 0.0712(7) Uani 1 1 d . . . .
H3 H 0.5118 0.7385 0.5448 0.085 Uiso 1 1 calc R . . .
C4 C 0.55292(7) 0.5424(3) 0.55793(8) 0.0605(6) Uani 1 1 d . . . .
C5 C 0.59386(9) 0.4949(4) 0.56113(10) 0.0856(8) Uani 1 1 d . . . .
H5 H 0.6031 0.3851 0.5679 0.103 Uiso 1 1 calc R . . .
C6 C 0.62095(10) 0.6082(4) 0.55435(11) 0.0976(10) Uani 1 1 d . . . .
H6 H 0.6485 0.5747 0.5565 0.117 Uiso 1 1 calc R . . .
C7 C 0.63721(11) 0.8890(5) 0.53827(11) 0.1046(10) Uani 1 1 d . . . .
C8 C 0.52440(7) 0.4200(3) 0.56585(8) 0.0595(6) Uani 1 1 d . . . .
C9 C 0.50070(8) 0.1920(3) 0.57722(9) 0.0672(7) Uani 1 1 d . . . .
C10 C 0.45770(10) 0.0027(4) 0.58937(11) 0.0904(9) Uani 1 1 d . . . .
H10 H 0.4521 -0.1064 0.5948 0.108 Uiso 1 1 calc R . . .
C11 C 0.42730(8) 0.1229(3) 0.58747(10) 0.0797(8) Uani 1 1 d . . . .
H11 H 0.4024 0.0913 0.5915 0.096 Uiso 1 1 calc R . . .
C12 C 0.43270(7) 0.2875(3) 0.57983(8) 0.0643(6) Uani 1 1 d . . . .
C13 C 0.40159(7) 0.4192(3) 0.57652(8) 0.0622(6) Uani 1 1 d . . . .
C14 C 0.39780(8) 0.5697(3) 0.55383(9) 0.0706(7) Uani 1 1 d . . . .
H14 H 0.4173 0.5920 0.5410 0.085 Uiso 1 1 calc R . . .
C15 C 0.36627(8) 0.6860(3) 0.54988(9) 0.0726(7) Uani 1 1 d . . . .
H15 H 0.3648 0.7840 0.5341 0.087 Uiso 1 1 calc R . . .
C16 C 0.33630(7) 0.6613(3) 0.56895(8) 0.0657(6) Uani 1 1 d . . . .
C17 C 0.34029(8) 0.5121(3) 0.59206(9) 0.0751(7) Uani 1 1 d . . . .
H17 H 0.3212 0.4906 0.6055 0.090 Uiso 1 1 calc R . . .
C18 C 0.37161(8) 0.3961(3) 0.59554(9) 0.0772(7) Uani 1 1 d . . . .
H18 H 0.3730 0.2978 0.6112 0.093 Uiso 1 1 calc R . . .
C19 C 0.31223(10) 0.9492(4) 0.55923(13) 0.1043(10) Uani 1 1 d . . . .
H19A H 0.3276 0.9566 0.5398 0.125 Uiso 1 1 calc R . . .
H19B H 0.3326 0.9899 0.5893 0.125 Uiso 1 1 calc R . . .
C20 C 0.27458(11) 1.0606(4) 0.54092(15) 0.1275(14) Uani 1 1 d . . . .
H20A H 0.2590 1.0449 0.5080 0.153 Uiso 1 1 calc R . . .
H20B H 0.2853 1.1743 0.5465 0.153 Uiso 1 1 calc R . . .
C21 C 0.24241(11) 1.0356(5) 0.56121(15) 0.1242(13) Uani 1 1 d . . . .
H21A H 0.2546 1.0825 0.5918 0.149 Uiso 1 1 calc R . . .
H21B H 0.2148 1.0929 0.5427 0.149 Uiso 1 1 calc R . . .
C22 C 0.23336(11) 0.8549(5) 0.56336(15) 0.1329(15) Uani 1 1 d . . . .
H22A H 0.2174 0.8419 0.5820 0.160 Uiso 1 1 calc R . . .
H22B H 0.2138 0.8178 0.5327 0.160 Uiso 1 1 calc R . . .
C23 C 0.27180(9) 0.7459(4) 0.58151(11) 0.0943(9) Uani 1 1 d . . . .
H23A H 0.2864 0.7573 0.6146 0.113 Uiso 1 1 calc R . . .
H23B H 0.2617 0.6318 0.5745 0.113 Uiso 1 1 calc R . . .

loop_
_atom_site_aniso_label
_atom_site_aniso_U_11
_atom_site_aniso_U_22
_atom_site_aniso_U_33
_atom_site_aniso_U_23
_atom_site_aniso_U_13
_atom_site_aniso_U_12
N7 0.123(3) 0.164(3) 0.185(4) -0.025(3) 0.066(2) 0.059(2)
N8 0.0646(12) 0.0485(11) 0.0706(13) 0.0039(9) 0.0321(10) -0.0038(9)
N9 0.0562(10) 0.0468(10) 0.0635(12) -0.0001(8) 0.0315(9) 0.0017(8)
N10 0.0598(11) 0.0442(10) 0.0605(12) -0.0002(8) 0.0303(9) 0.0009(9)
N11 0.0829(14) 0.0432(11) 0.0861(15) 0.0010(10) 0.0372(12) -0.0020(10)
N12 0.0599(13) 0.0748(16) 0.178(3) 0.0285(16) 0.0622(16) 0.0099(12)
C24 0.0639(15) 0.0818(19) 0.0692(17) -0.0046(13) 0.0283(13) 0.0142(14)
C25 0.0756(17) 0.0619(16) 0.0885(19) -0.0014(13) 0.0372(15) 0.0050(13)
C26 0.0627(14) 0.0571(15) 0.0848(18) 0.0010(12) 0.0412(14) 0.0010(12)
C27 0.0520(12) 0.0561(14) 0.0524(13) 0.0026(10) 0.0239(11) -0.0026(10)
C28 0.0605(14) 0.0686(16) 0.0769(17) 0.0060(12) 0.0346(13) -0.0054(12)
C29 0.0553(14) 0.093(2) 0.0829(19) 0.0017(15) 0.0360(14) 0.0035(14)
C30 0.083(2) 0.117(3) 0.112(3) -0.009(2) 0.0445(19) 0.0312(19)
C31 0.0537(12) 0.0538(13) 0.0514(13) 0.0017(10) 0.0236(11) -0.0020(11)
C32 0.0667(15) 0.0497(14) 0.0599(14) -0.0008(10) 0.0274(12) -0.0065(12)
C33 0.092(2) 0.0500(15) 0.0837(19) 0.0006(12) 0.0388(16) 0.0081(14)
C34 0.0753(16) 0.0537(15) 0.0794(18) -0.0008(12) 0.0381(14) 0.0085(12)
C35 0.0598(13) 0.0538(14) 0.0551(13) -0.0006(10) 0.0273(11) 0.0051(11)
C36 0.0573(13) 0.0532(13) 0.0585(14) -0.0018(10) 0.0294(11) 0.0048(11)
C37 0.0515(12) 0.0613(14) 0.0694(15) 0.0037(11) 0.0303(12) 0.0042(11)
C38 0.0574(14) 0.0578(14) 0.0830(17) 0.0095(12) 0.0353(13) 0.0072(11)
C39 0.0573(14) 0.0627(16) 0.0909(19) 0.0053(13) 0.0369(14) 0.0049(12)
C40 0.0525(14) 0.0731(17) 0.104(2) 0.0083(15) 0.0353(14) 0.0102(13)
C41 0.0687(16) 0.0625(15) 0.0852(18) 0.0088(13) 0.0362(14) 0.0161(13)
C44 0.083(2) 0.103(3) 0.154(3) -0.013(2) 0.039(2) -0.0118(19)
C42 0.071(2) 0.075(3) 0.121(7) 0.017(5) 0.056(5) 0.008(2)
C43 0.102(3) 0.076(3) 0.115(6) 0.014(4) 0.071(5) 0.004(2)
C45 0.068(2) 0.105(4) 0.145(8) 0.011(5) 0.051(5) 0.000(2)
C46 0.063(3) 0.091(4) 0.128(8) 0.019(6) 0.055(6) 0.012(2)
C42A 0.071(2) 0.075(3) 0.121(7) 0.017(5) 0.056(5) 0.008(2)
C43A 0.102(3) 0.076(3) 0.115(6) 0.014(4) 0.071(5) 0.004(2)
C45A 0.068(2) 0.105(4) 0.145(8) 0.011(5) 0.051(5) 0.000(2)
C46A 0.063(3) 0.091(4) 0.128(8) 0.019(6) 0.055(6) 0.012(2)
N1 0.137(3) 0.171(3) 0.139(3) 0.033(2) 0.077(2) -0.041(2)
N2 0.0596(12) 0.0681(14) 0.0781(14) 0.0006(10) 0.0264(11) 0.0085(11)
N3 0.0535(11) 0.0621(12) 0.0665(13) 0.0006(9) 0.0283(10) 0.0014(9)
N4 0.0508(11) 0.0593(12) 0.0665(13) 0.0006(9) 0.0204(10) 0.0000(9)
N5 0.0704(14) 0.0595(14) 0.1091(19) 0.0005(12) 0.0259(13) 0.0046(11)
N6 0.0562(12) 0.0847(16) 0.0937(16) 0.0087(12) 0.0421(12) 0.0010(11)
C1 0.0726(18) 0.106(2) 0.0718(18) 0.0135(15) 0.0388(15) -0.0052(16)
C2 0.0853(19) 0.0853(19) 0.083(2) 0.0176(15) 0.0431(16) 0.0043(16)
C3 0.0662(15) 0.0763(17) 0.0781(18) 0.0059(13) 0.0379(14) 0.0087(13)
C4 0.0553(13) 0.0726(16) 0.0555(14) 0.0007(11) 0.0259(11) 0.0049(12)
C5 0.0660(16) 0.088(2) 0.113(2) 0.0188(16) 0.0483(17) 0.0193(15)
C6 0.0692(18) 0.120(3) 0.120(3) 0.026(2) 0.0572(18) 0.0125(18)
C7 0.094(2) 0.139(3) 0.092(2) 0.023(2) 0.0507(19) -0.015(2)
C8 0.0533(13) 0.0664(15) 0.0564(14) -0.0005(11) 0.0216(11) 0.0077(12)
C9 0.0573(14) 0.0608(16) 0.0705(17) -0.0040(12) 0.0157(12) 0.0070(13)
C10 0.0717(18) 0.0649(17) 0.114(2) 0.0063(15) 0.0215(17) -0.0045(15)
C11 0.0598(15) 0.0700(18) 0.096(2) 0.0069(14) 0.0215(14) -0.0079(14)
C12 0.0514(13) 0.0655(16) 0.0666(16) 0.0021(12) 0.0170(12) -0.0032(12)
C13 0.0496(13) 0.0675(16) 0.0649(15) 0.0055(12) 0.0207(11) -0.0037(11)
C14 0.0581(14) 0.0801(18) 0.0831(18) 0.0105(14) 0.0395(13) 0.0046(13)
C15 0.0610(14) 0.0762(17) 0.0912(19) 0.0179(14) 0.0430(14) 0.0048(13)
C16 0.0477(13) 0.0816(18) 0.0680(16) 0.0043(13) 0.0255(12) -0.0020(12)
C17 0.0580(15) 0.0934(19) 0.0838(19) 0.0145(15) 0.0401(14) -0.0002(14)
C18 0.0637(15) 0.0839(18) 0.0851(19) 0.0185(14) 0.0333(14) -0.0038(14)
C19 0.089(2) 0.090(2) 0.162(3) -0.001(2) 0.080(2) 0.0008(18)
C20 0.085(2) 0.109(3) 0.207(4) 0.039(3) 0.081(3) 0.025(2)
C21 0.087(2) 0.124(3) 0.186(4) 0.002(3) 0.082(3) 0.015(2)
C22 0.074(2) 0.167(4) 0.179(4) 0.057(3) 0.075(2) 0.024(2)
C23 0.0703(17) 0.125(3) 0.108(2) 0.0094(19) 0.0580(17) 0.0069(17)

loop_
_atom_type_symbol
_atom_type_description
_atom_type_scat_dispersion_real
_atom_type_scat_dispersion_imag
_atom_type_scat_source
C C 0.0033 0.0016 'International Tables Vol C Tables 4.2.6.8 and 6.1.1.4'
H H 0.0000 0.0000 'International Tables Vol C Tables 4.2.6.8 and 6.1.1.4'
N N 0.0061 0.0033 'International Tables Vol C Tables 4.2.6.8 and 6.1.1.4'

loop_
_geom_angle_atom_site_label_1
_geom_angle_atom_site_label_2
_geom_angle_atom_site_label_3
_geom_angle
C32 N8 C31 103.04(18)
C31 N9 N10 101.49(16)
N9 N10 C32 109.36(17)
N9 N10 C35 128.50(17)
C35 N10 C32 122.04(18)
C33 N11 C32 114.7(2)
C39 N12 C42 124.9(4)
C39 N12 C46 123.0(5)
C39 N12 C42A 114.8(4)
C39 N12 C46A 116.1(5)
C42 N12 C46 110.1(6)
C46A N12 C42A 109.1(6)
C25 C24 C30 119.8(3)
C29 C24 C25 120.0(2)
C29 C24 C30 120.2(3)
C24 C25 H25 120.1
C26 C25 C24 119.8(2)
C26 C25 H25 120.1
C25 C26 H26 119.8
C25 C26 C27 120.5(2)
C27 C26 H26 119.8
C26 C27 C28 119.2(2)
C26 C27 C31 120.67(19)
C28 C27 C31 120.1(2)
C27 C28 H28 119.8
C29 C28 C27 120.3(2)
C29 C28 H28 119.8
C24 C29 H29 119.9
C28 C29 C24 120.2(2)
C28 C29 H29 119.9
N7 C30 C24 179.4(4)
N8 C31 C27 122.29(19)
N9 C31 N8 116.49(19)
N9 C31 C27 121.22(19)
N8 C32 N10 109.63(19)
N8 C32 N11 127.3(2)
N11 C32 N10 123.1(2)
N11 C33 H33 117.6
N11 C33 C34 124.8(2)
C34 C33 H33 117.6
C33 C34 H34 119.2
C35 C34 C33 121.5(2)
C35 C34 H34 119.2
N10 C35 C36 122.58(19)
C34 C35 N10 113.8(2)
C34 C35 C36 123.7(2)
C37 C36 C35 124.6(2)
C37 C36 C41 116.0(2)
C41 C36 C35 119.3(2)
C36 C37 H37 118.9
C38 C37 C36 122.2(2)
C38 C37 H37 118.9
C37 C38 H38 119.2
C37 C38 C39 121.5(2)
C39 C38 H38 119.2
N12 C39 C38 121.6(2)
N12 C39 C40 122.0(2)
C40 C39 C38 116.4(2)
C39 C40 H40 119.3
C41 C40 C39 121.5(2)
C41 C40 H40 119.3
C36 C41 H41 118.8
C40 C41 C36 122.3(2)
C40 C41 H41 118.8
H44A C44 H44B 109.2
H44C C44 H44D 108.1
C43 C44 H44A 111.3
C43 C44 H44B 111.3
C43 C44 C45 102.1(5)
C45 C44 H44A 111.3
C45 C44 H44B 111.3
C43A C44 H44C 109.5
C43A C44 H44D 109.5
C45A C44 H44C 109.5
C45A C44 H44D 109.5
C45A C44 C43A 110.8(5)
N12 C42 H42A 111.3
N12 C42 H42B 111.3
N12 C42 C43 102.5(7)
H42A C42 H42B 109.2
C43 C42 H42A 111.3
C43 C42 H42B 111.3
C44 C43 C42 110.4(6)
C44 C43 H43A 109.6
C44 C43 H43B 109.6
C42 C43 H43A 109.6
C42 C43 H43B 109.6
H43A C43 H43B 108.1
C44 C45 H45A 110.7
C44 C45 H45B 110.7
H45A C45 H45B 108.8
C46 C45 C44 105.4(7)
C46 C45 H45A 110.7
C46 C45 H45B 110.7
N12 C46 C45 102.0(6)
N12 C46 H46A 111.4
N12 C46 H46B 111.4
C45 C46 H46A 111.4
C45 C46 H46B 111.4
H46A C46 H46B 109.2
N12 C42A H42C 109.2
N12 C42A H42D 109.2
H42C C42A H42D 107.9
C43A C42A N12 112.2(6)
C43A C42A H42C 109.2
C43A C42A H42D 109.2
C44 C43A H43C 110.9
C44 C43A H43D 110.9
C42A C43A C44 104.5(6)
C42A C43A H43C 110.9
C42A C43A H43D 110.9
H43C C43A H43D 108.9
C44 C45A H45C 110.2
C44 C45A H45D 110.2
C44 C45A C46A 107.5(7)
H45C C45A H45D 108.5
C46A C45A H45C 110.2
C46A C45A H45D 110.2
N12 C46A C45A 111.4(8)
N12 C46A H46C 109.3
N12 C46A H46D 109.3
C45A C46A H46C 109.3
C45A C46A H46D 109.3
H46C C46A H46D 108.0
C9 N2 C8 102.88(19)
C8 N3 N4 101.89(18)
N3 N4 C9 109.11(19)
N3 N4 C12 127.88(19)
C12 N4 C9 123.0(2)
C10 N5 C9 115.0(2)
C16 N6 C19 119.6(2)
C16 N6 C23 120.1(2)
C19 N6 C23 115.2(2)
C2 C1 C7 120.3(3)
C6 C1 C2 119.8(3)
C6 C1 C7 119.8(3)
C1 C2 H2 120.3
C3 C2 C1 119.4(3)
C3 C2 H2 120.3
C2 C3 H3 119.6
C2 C3 C4 120.8(2)
C4 C3 H3 119.6
C3 C4 C8 121.1(2)
C5 C4 C3 119.1(2)
C5 C4 C8 119.8(2)
C4 C5 H5 119.8
C6 C5 C4 120.4(3)
C6 C5 H5 119.8
C1 C6 H6 119.7
C5 C6 C1 120.6(3)
C5 C6 H6 119.7
N1 C7 C1 179.9(5)
N2 C8 C4 122.4(2)
N3 C8 N2 116.3(2)
N3 C8 C4 121.3(2)
N2 C9 N4 109.8(2)
N2 C9 N5 127.8(2)
N5 C9 N4 122.5(2)
N5 C10 H10 117.7
N5 C10 C11 124.6(3)
C11 C10 H10 117.7
C10 C11 H11 119.0
C12 C11 C10 122.1(3)
C12 C11 H11 119.0
N4 C12 C13 122.4(2)
C11 C12 N4 112.8(2)
C11 C12 C13 124.8(2)
C14 C13 C12 124.7(2)
C14 C13 C18 115.5(2)
C18 C13 C12 119.7(2)
C13 C14 H14 118.9
C15 C14 C13 122.1(2)
C15 C14 H14 118.9
C14 C15 H15 119.0
C14 C15 C16 121.9(2)
C16 C15 H15 119.0
N6 C16 C15 121.2(2)
N6 C16 C17 122.6(2)
C17 C16 C15 116.2(2)
C16 C17 H17 119.2
C18 C17 C16 121.6(2)
C18 C17 H17 119.2
C13 C18 H18 118.6
C17 C18 C13 122.7(2)
C17 C18 H18 118.6
N6 C19 H19A 107.8
N6 C19 H19B 107.8
N6 C19 C20 118.0(3)
H19A C19 H19B 107.1
C20 C19 H19A 107.8
C20 C19 H19B 107.8
C19 C20 H20A 108.9
C19 C20 H20B 108.9
C19 C20 C21 113.5(3)
H20A C20 H20B 107.7
C21 C20 H20A 108.9
C21 C20 H20B 108.9
C20 C21 H21A 109.6
C20 C21 H21B 109.6
H21A C21 H21B 108.1
C22 C21 C20 110.5(3)
C22 C21 H21A 109.6
C22 C21 H21B 109.6
C21 C22 H22A 108.2
C21 C22 H22B 108.2
H22A C22 H22B 107.3
C23 C22 C21 116.5(3)
C23 C22 H22A 108.2
C23 C22 H22B 108.2
N6 C23 C22 114.1(3)
N6 C23 H23A 108.7
N6 C23 H23B 108.7
C22 C23 H23A 108.7
C22 C23 H23B 108.7
H23A C23 H23B 107.6

loop_
_geom_bond_atom_site_label_1
_geom_bond_atom_site_label_2
_geom_bond_distance
N7 C30 1.137(4)
N8 C31 1.352(3)
N8 C32 1.324(3)
N9 N10 1.366(2)
N9 C31 1.341(3)
N10 C32 1.392(3)
N10 C35 1.377(3)
N11 C32 1.341(3)
N11 C33 1.313(3)
N12 C39 1.381(3)
N12 C42 1.450(10)
N12 C46 1.495(10)
N12 C42A 1.530(9)
N12 C46A 1.495(12)
C24 C25 1.388(3)
C24 C29 1.375(4)
C24 C30 1.431(4)
C25 H25 0.9300
C25 C26 1.375(3)
C26 H26 0.9300
C26 C27 1.387(3)
C27 C28 1.388(3)
C27 C31 1.466(3)
C28 H28 0.9300
C28 C29 1.374(3)
C29 H29 0.9300
C33 H33 0.9300
C33 C34 1.389(3)
C34 H34 0.9300
C34 C35 1.368(3)
C35 C36 1.459(3)
C36 C37 1.390(3)
C36 C41 1.392(3)
C37 H37 0.9300
C37 C38 1.369(3)
C38 H38 0.9300
C38 C39 1.400(3)
C39 C40 1.393(3)
C40 H40 0.9300
C40 C41 1.369(3)
C41 H41 0.9300
C44 H44A 0.9700
C44 H44B 0.9700
C44 H44C 0.9700
C44 H44D 0.9700
C44 C43 1.516(8)
C44 C45 1.646(10)
C44 C43A 1.551(9)
C44 C45A 1.440(10)
C42 H42A 0.9700
C42 H42B 0.9700
C42 C43 1.540(13)
C43 H43A 0.9700
C43 H43B 0.9700
C45 H45A 0.9700
C45 H45B 0.9700
C45 C46 1.554(15)
C46 H46A 0.9700
C46 H46B 0.9700
C42A H42C 0.9700
C42A H42D 0.9700
C42A C43A 1.511(11)
C43A H43C 0.9700
C43A H43D 0.9700
C45A H45C 0.9700
C45A H45D 0.9700
C45A C46A 1.522(14)
C46A H46C 0.9700
C46A H46D 0.9700
N1 C7 1.139(4)
N2 C8 1.353(3)
N2 C9 1.325(3)
N3 N4 1.364(2)
N3 C8 1.335(3)
N4 C9 1.388(3)
N4 C12 1.380(3)
N5 C9 1.344(3)
N5 C10 1.314(3)
N6 C16 1.386(3)
N6 C19 1.422(3)
N6 C23 1.447(3)
C1 C2 1.385(4)
C1 C6 1.371(4)
C1 C7 1.440(4)
C2 H2 0.9300
C2 C3 1.376(3)
C3 H3 0.9300
C3 C4 1.382(3)
C4 C5 1.379(3)
C4 C8 1.468(3)
C5 H5 0.9300
C5 C6 1.367(4)
C6 H6 0.9300
C10 H10 0.9300
C10 C11 1.384(4)
C11 H11 0.9300
C11 C12 1.374(3)
C12 C13 1.455(3)
C13 C14 1.393(3)
C13 C18 1.398(3)
C14 H14 0.9300
C14 C15 1.372(3)
C15 H15 0.9300
C15 C16 1.400(3)
C16 C17 1.391(3)
C17 H17 0.9300
C17 C18 1.369(3)
C18 H18 0.9300
C19 H19A 0.9700
C19 H19B 0.9700
C19 C20 1.444(4)
C20 H20A 0.9700
C20 H20B 0.9700
C20 C21 1.497(4)
C21 H21A 0.9700
C21 H21B 0.9700
C21 C22 1.493(5)
C22 H22A 0.9700
C22 H22B 0.9700
C22 C23 1.451(4)
C23 H23A 0.9700
C23 H23B 0.9700
